data_7706511
loop_
_publ_author_name
'Lin, Chang-Gen'
'Hutin, Marie'
'Busche, Christoph'
'Bell, Nicola L.'
'Long, De-Liang'
'Cronin, Leroy'

_publ_section_title
;
 Elucidating the paramagnetic interactions of an inorganic-organic hybrid
 radical-functionalized Mn-Anderson cluster.
;
_journal_issue 7
_journal_name_full 'Dalton transactions (Cambridge, England : 2003)'
_journal_page_first 2350
_journal_page_last 2353
_journal_paper_doi 10.1039/d0dt04149a
_journal_volume 50
_journal_year 2021
_chemical_formula_moiety '3(C16 H36 N +), C18 H26 Al Mo6 O32 3-, 4(C2H3N)'
_chemical_formula_sum 'C74 H146 Al Mo6 N7 O32'
_chemical_formula_weight 2248.59
_space_group_crystal_system monoclinic
_space_group_IT_number 15
_space_group_name_Hall '-I 2ya'
_space_group_name_H-M_alt 'I 1 2/a 1'
_atom_sites_solution_hydrogens mixed
_audit_creation_date 2020-05-06
_audit_creation_method
;
Olex2 1.2
(compiled 2018.05.29 svn.r3508 for OlexSys, GUI svn.r5506)
;
_audit_update_record
;
2020-05-06 deposited with the CCDC.	2021-01-26 downloaded from the CCDC.
;
_cell_angle_alpha 90
_cell_angle_beta 98.3250(10)
_cell_angle_gamma 90
_cell_formula_units_Z 4
_cell_length_a 24.0446(2)
_cell_length_b 14.31510(10)
_cell_length_c 28.3267(2)
_cell_measurement_reflns_used 39841
_cell_measurement_temperature 150.00(10)
_cell_measurement_theta_max 30.2590
_cell_measurement_theta_min 2.3500
_cell_volume 9647.33(13)
_computing_cell_refinement 'CrysAlisPro 1.171.41.34a (Rigaku OD, 2019)'
_computing_data_collection 'CrysAlisPro 1.171.41.34a (Rigaku OD, 2019)'
_computing_data_reduction 'CrysAlisPro 1.171.41.34a (Rigaku OD, 2019)'
_computing_molecular_graphics 'Olex2 (Dolomanov et al., 2009)'
_computing_publication_material 'Olex2 (Dolomanov et al., 2009)'
_computing_structure_refinement 'ShelXL (Sheldrick, 2015)'
_computing_structure_solution 'SHELXT 2018/2 (Sheldrick, 2018)'
_diffrn_ambient_environment N~2~
_diffrn_ambient_temperature 150.00(10)
_diffrn_detector 'Hybrid Pixel Array Detector'
_diffrn_detector_area_resol_mean 10.0000
_diffrn_detector_type HyPix-Arc
_diffrn_measured_fraction_theta_full 0.997
_diffrn_measured_fraction_theta_max 0.860
_diffrn_measurement_details
;
List of Runs (angles in degrees, time in seconds):

  # Type    Start    End  Width  t~exp~   \w     \q     \k     \f   Frames
#--------------------------------------------------------------------------
  1  \w    -50.00  25.00   0.50   10.00    --    0.74 -80.00  20.00  150
  2  \w    -23.00  51.00   0.50   10.00    --    0.74  80.00 143.00  148
  3  \w    -26.00  37.00   0.50   10.00    --   -1.99  80.00 143.00  126
  4  \w    -39.00 -14.00   0.50   10.00    --   -1.99 -80.00  20.00   50
  5  \w    -16.00  33.00   0.50   10.00    --    0.74 -99.00 -30.00   98
  6  \w    -17.00  30.00   0.50   10.00    --   -1.99 -99.00 150.00   94
  7  \w    -18.00  30.00   0.50   10.00    --   -1.99 -99.00 -90.00   96
;
_diffrn_measurement_device 'four-circle diffractometer'
_diffrn_measurement_device_type 'XtaLAB Synergy R, HyPix-Arc'
_diffrn_measurement_method '\w scans'
_diffrn_orient_matrix_type 'CrysAlisPro convention (1999,Acta A55,543-557)'
_diffrn_orient_matrix_UB_11 0.0286298000
_diffrn_orient_matrix_UB_12 0.0064019000
_diffrn_orient_matrix_UB_13 -0.0026788000
_diffrn_orient_matrix_UB_21 0.0006179000
_diffrn_orient_matrix_UB_22 0.0421626000
_diffrn_orient_matrix_UB_23 0.0132267000
_diffrn_orient_matrix_UB_31 0.0082963000
_diffrn_orient_matrix_UB_32 -0.0252431000
_diffrn_orient_matrix_UB_33 0.0214021000
_diffrn_radiation_monochromator mirror
_diffrn_radiation_probe x-ray
_diffrn_radiation_type MoK\a
_diffrn_radiation_wavelength 0.71073
_diffrn_reflns_av_R_equivalents 0.0199
_diffrn_reflns_av_unetI/netI 0.0164
_diffrn_reflns_Laue_measured_fraction_full 0.997
_diffrn_reflns_Laue_measured_fraction_max 0.860
_diffrn_reflns_limit_h_max 32
_diffrn_reflns_limit_h_min -31
_diffrn_reflns_limit_k_max 18
_diffrn_reflns_limit_k_min -20
_diffrn_reflns_limit_l_max 37
_diffrn_reflns_limit_l_min -38
_diffrn_reflns_number 69943
_diffrn_reflns_point_group_measured_fraction_full 0.997
_diffrn_reflns_point_group_measured_fraction_max 0.860
_diffrn_reflns_theta_full 25.242
_diffrn_reflns_theta_max 30.937
_diffrn_reflns_theta_min 2.287
_diffrn_source 'micro-focus sealed X-ray tube'
_diffrn_source_type 'Mova (Mo) X-ray Source'
_exptl_absorpt_coefficient_mu 0.844
_exptl_absorpt_correction_T_max 1.00000
_exptl_absorpt_correction_T_min 0.94496
_exptl_absorpt_correction_type multi-scan
_exptl_absorpt_process_details
;
CrysAlisPro 1.171.41.34a (Rigaku Oxford Diffraction, 2019)
Empirical absorption correction using spherical harmonics,
 implemented in SCALE3 ABSPACK scaling algorithm.
;
_exptl_crystal_colour brown
_exptl_crystal_colour_primary brown
_exptl_crystal_density_diffrn 1.548
_exptl_crystal_description block
_exptl_crystal_F_000 4640
_exptl_crystal_size_max 0.1
_exptl_crystal_size_mid 0.1
_exptl_crystal_size_min 0.05
_refine_diff_density_max 1.178
_refine_diff_density_min -0.690
_refine_diff_density_rms 0.086
_refine_ls_extinction_method none
_refine_ls_goodness_of_fit_ref 1.036
_refine_ls_hydrogen_treatment mixed
_refine_ls_matrix_type full
_refine_ls_number_parameters 543
_refine_ls_number_reflns 13155
_refine_ls_number_restraints 15
_refine_ls_restrained_S_all 1.042
_refine_ls_R_factor_all 0.0371
_refine_ls_R_factor_gt 0.0304
_refine_ls_shift/su_max 0.003
_refine_ls_shift/su_mean 0.000
_refine_ls_structure_factor_coef Fsqd
_refine_ls_weighting_details 'w=1/[\s^2^(Fo^2^)+(0.0426P)^2^+25.7804P] where P=(Fo^2^+2Fc^2^)/3'
_refine_ls_weighting_scheme calc
_refine_ls_wR_factor_gt 0.0810
_refine_ls_wR_factor_ref 0.0852
_reflns_Friedel_coverage 0.000
_reflns_number_gt 11447
_reflns_number_total 13155
_reflns_threshold_expression 'I > 2\s(I)'
_cod_data_source_file d0dt04149a2.cif
_cod_data_source_block cgl0111a
_cod_depositor_comments 'Adding full bibliography for 7706508--7706513.cif.'
_cod_original_cell_volume 9647.34(13)
_cod_database_code 7706511
_shelx_shelxl_version_number 2018/3
_chemical_oxdiff_formula AlMo6O30C120N30
_shelx_space_group_comment
;
The symmetry employed for this shelxl refinement is uniquely defined
by the following loop, which should always be used as a source of
symmetry information in preference to the above space-group names.
They are only intended as comments.
;
_shelx_estimated_absorpt_t_max 0.959
_shelx_estimated_absorpt_t_min 0.920
_diffrn_oxdiff_digest_frames
;
0124e3f28ba9aa735601bcc9d85ed0142f00025b90c
;
_reflns_odcompleteness_completeness 99.80
_reflns_odcompleteness_iscentric 1
_reflns_odcompleteness_theta 28.22
_olex2_refinement_description
;
1. Fixed Uiso
 At 1.5 times of:
  All C(H,H,H) groups, {H8'A,H8'B} of C8', All O(H) groups
 At 1.2 times of:
  {H17A,H17B} of C17, {H16A,H16B} of C16, {H15A,H15B} of C15, {H13A,H13B} of
  C13, {H12A,H12B} of C12, {H11A,H11B} of C11, {H8A,H8B} of C8, {H7A,H7B} of C7,
   {H5A,H5B} of C5, {H4A,H4B} of C4, {H3A,H3B} of C3, {H2A,H2B} of C2, {H19A,
  H19B} of C19, {H20A,H20B} of C20, {H21A,H21B} of C21, {H23A,H23B} of C23,
  {H24A,H24B} of C24, {H25A,H25B} of C25, {H27A,H27B} of C27, {H28A,H28B} of
  C28, {H29A,H29B} of C29, {H31A,H31B} of C31, {H32A,H32B} of C32, {H33A,H33B}
  of C33
2. Restrained distances
 C7-C8 = C8-C9
 1.5 with sigma of 0.02
 C7-C8' = C8'-C9'
 1.5 with sigma of 0.02
 C9-O15 \\sim C9-O16 \\sim C9'-O15' \\sim C9'-O16'
 with sigma of 0.02
3. Uiso/Uaniso restraints and constraints
Uanis(C20) \\sim Ueq: with sigma of 0.01 and sigma for terminal atoms of 0.02
4. Others
 Sof(O15')=Sof(O16')=Sof(C8')=Sof(H8'A)=Sof(H8'B)=Sof(C9')=1-FVAR(1)
 Sof(O15)=Sof(O16)=Sof(H16)=Sof(C8)=Sof(H8A)=Sof(H8B)=Sof(C9)=FVAR(1)
 Fixed Sof: N3(0.85) N4(0.5) N4'(0.2) C22'(0.4) C22(0.6) H22A(0.6) H22B(0.6)
 H22C(0.6) C35(0.7) C35'(0.15) C36(0.7) H36A(0.7) H36B(0.7) H36C(0.7)
 C36'(0.15) C37'(0.2) C38'(0.2) H38D(0.2) H38E(0.2) H38F(0.2) C37(0.5) C38(0.5)
 H38A(0.7) H38B(0.7) H38C(0.7)
5.a Secondary CH2 refined with riding coordinates:
 C2(H2A,H2B), C3(H3A,H3B), C4(H4A,H4B), C5(H5A,H5B), C7(H7A,H7B), C8(H8A,H8B),
 C11(H11A,H11B), C12(H12A,H12B), C13(H13A,H13B), C15(H15A,H15B), C16(H16A,H16B),
  C17(H17A,H17B), C19(H19A,H19B), C20(H20A,H20B), C21(H21A,H21B), C23(H23A,
 H23B), C24(H24A,H24B), C25(H25A,H25B), C27(H27A,H27B), C28(H28A,H28B),
 C29(H29A,H29B), C31(H31A,H31B), C32(H32A,H32B), C33(H33A,H33B)
5.b Idealised Me refined as rotating group:
 C14(H14A,H14B,H14C), C18(H18A,H18B,H18C), C22(H22A,H22B,H22C), C26(H26A,H26B,
 H26C), C30(H30A,H30B,H30C), C34(H34A,H34B,H34C), C36(H36A,H36B,H36C),
 C38'(H38D,H38E,H38F), C38(H38A,H38B,H38C)
5.c Idealised tetrahedral OH refined as rotating group:
 O16(H16)
;
_olex2_submission_special_instructions 'No special instructions were received'
_oxdiff_exptl_absorpt_empirical_details
;
Empirical correction (ABSPACK) includes:
- Absorption correction using spherical harmonics
- Frame scaling
;
_oxdiff_exptl_absorpt_empirical_full_max 1.213
_oxdiff_exptl_absorpt_empirical_full_min 0.912

loop_
_space_group_symop_operation_xyz
'x, y, z'
'-x+1/2, y, -z'
'x+1/2, y+1/2, z+1/2'
'-x+1, y+1/2, -z+1/2'
'-x, -y, -z'
'x-1/2, -y, z'
'-x+1/2, -y+1/2, -z+1/2'
'x, -y+1/2, z+1/2'

loop_
_atom_site_label
_atom_site_type_symbol
_atom_site_fract_x
_atom_site_fract_y
_atom_site_fract_z
_atom_site_U_iso_or_equiv
_atom_site_adp_type
_atom_site_occupancy
_atom_site_site_symmetry_order
_atom_site_calc_flag
_atom_site_refinement_flags_posn
_atom_site_refinement_flags_adp
_atom_site_refinement_flags_occupancy
_atom_site_disorder_assembly
_atom_site_disorder_group
Mo1 Mo 0.88715(2) 0.79634(2) 0.26438(2) 0.01853(5) Uani 1 1 d . . . . .
Mo2 Mo 0.83565(2) 0.65386(2) 0.34008(2) 0.02037(5) Uani 1 1 d . . . . .
Mo3 Mo 0.69882(2) 0.60692(2) 0.32531(2) 0.02008(5) Uani 1 1 d . . . . .
Al1 Al 0.750000 0.750000 0.250000 0.01364(14) Uani 1 2 d S T P . .
O1 O 0.93368(7) 0.77157(12) 0.22576(6) 0.0295(3) Uani 1 1 d . . . . .
O2 O 0.92548(7) 0.84847(12) 0.31246(6) 0.0284(3) Uani 1 1 d . . . . .
O3 O 0.80760(6) 0.74570(10) 0.21143(5) 0.0168(3) Uani 1 1 d . . . . .
O4 O 0.87866(6) 0.67267(11) 0.28862(5) 0.0219(3) Uani 1 1 d . . . . .
O5 O 0.87454(7) 0.71294(13) 0.38587(6) 0.0312(4) Uani 1 1 d . . . . .
O6 O 0.76319(6) 0.66618(11) 0.36069(5) 0.0219(3) Uani 1 1 d . . . . .
O7 O 0.84991(7) 0.53834(12) 0.35020(7) 0.0334(4) Uani 1 1 d . . . . .
O8 O 0.76571(6) 0.62768(10) 0.27367(5) 0.0174(3) Uani 1 1 d . . . . .
O9 O 0.69548(6) 0.70631(10) 0.20023(5) 0.0170(3) Uani 1 1 d . . . . .
O10 O 0.65020(6) 0.59529(10) 0.26569(5) 0.0206(3) Uani 1 1 d . . . . .
O11 O 0.71493(7) 0.49115(12) 0.33470(7) 0.0331(4) Uani 1 1 d . . . . .
O12 O 0.65201(7) 0.63378(14) 0.36315(6) 0.0317(4) Uani 1 1 d . . . . .
O13 O 0.73861(8) 0.43648(12) 0.15723(6) 0.0319(4) Uani 1 1 d . . . . .
O14 O 0.79425(10) 0.34012(15) 0.12357(9) 0.0524(6) Uani 1 1 d . . . . .
O15 O 0.7163(3) 0.2105(4) 0.0433(2) 0.0655(17) Uiso 0.547(6) 1 d D . . A 1
O15' O 0.6910(4) 0.2577(7) 0.0383(3) 0.102(3) Uiso 0.453(6) 1 d D . . A 2
O16' O 0.7639(3) 0.1574(5) 0.0436(2) 0.071(2) Uiso 0.453(6) 1 d D . . A 2
O16 O 0.76608(19) 0.0976(3) 0.08149(16) 0.0540(13) Uiso 0.547(6) 1 d D . . A 1
H16 H 0.798892 0.116310 0.080062 0.081 Uiso 0.547(6) 1 calc GR . . A 1
N1 N 0.53292(10) 0.42709(18) 0.31710(9) 0.0411(5) Uani 1 1 d . . . . .
N2 N 0.750000 0.6736(2) 0.500000 0.0410(8) Uani 1 2 d S T P . .
N3 N 0.7068(2) -0.0157(4) 0.5457(2) 0.0969(15) Uiso 0.85 1 d . . . B 1
N4 N 0.5797(4) 0.4126(7) 0.1568(3) 0.090(2) Uiso 0.5 1 d . . . C 1
N4' N 0.5309(9) 0.4559(16) 0.0261(8) 0.089(6) Uiso 0.2 1 d . . . D 2
C1 C 0.76775(9) 0.58927(14) 0.18902(7) 0.0199(4) Uani 1 1 d . . . . .
C2 C 0.70807(9) 0.62573(15) 0.17295(7) 0.0211(4) Uani 1 1 d . . . . .
H2A H 0.704013 0.642671 0.138741 0.025 Uiso 1 1 calc R . . . .
H2B H 0.680706 0.575532 0.176622 0.025 Uiso 1 1 calc R . . . .
C3 C 0.77492(9) 0.55450(14) 0.24071(7) 0.0214(4) Uani 1 1 d . . . . .
H3A H 0.748006 0.503069 0.243326 0.026 Uiso 1 1 calc R . . . .
H3B H 0.813375 0.529285 0.249438 0.026 Uiso 1 1 calc R . . . .
C4 C 0.81139(9) 0.66485(15) 0.18211(8) 0.0222(4) Uani 1 1 d . . . . .
H4A H 0.849539 0.637806 0.189644 0.027 Uiso 1 1 calc R . . . .
H4B H 0.806029 0.684239 0.148208 0.027 Uiso 1 1 calc R . . . .
C5 C 0.78017(10) 0.50910(16) 0.15651(8) 0.0261(4) Uani 1 1 d . . . . .
H5A H 0.779421 0.532390 0.123512 0.031 Uiso 1 1 calc R . . . .
H5B H 0.818098 0.483608 0.167552 0.031 Uiso 1 1 calc R . . . .
C6 C 0.75079(12) 0.35525(17) 0.13727(9) 0.0329(5) Uani 1 1 d . . . . .
C7 C 0.70220(17) 0.2881(2) 0.13437(13) 0.0552(9) Uani 1 1 d D . . A 1
H7A H 0.685905 0.294191 0.164385 0.066 Uiso 1 1 calc R . . A 1
H7B H 0.673202 0.309802 0.108261 0.066 Uiso 1 1 calc R . . A 1
C8 C 0.7110(2) 0.1905(3) 0.12687(19) 0.0316(10) Uiso 0.547(6) 1 d D . . A 1
H8A H 0.675085 0.156925 0.127321 0.038 Uiso 0.547(6) 1 calc R . . A 1
H8B H 0.738319 0.166312 0.153602 0.038 Uiso 0.547(6) 1 calc R . . A 1
C9 C 0.7322(2) 0.1697(4) 0.0810(2) 0.0413(13) Uiso 0.547(6) 1 d D . . A 1
C8' C 0.7264(3) 0.1912(4) 0.1139(2) 0.0317(13) Uiso 0.453(6) 1 d D . . A 2
H8'A H 0.759(3) 0.181(6) 0.124(3) 0.048 Uiso 0.453(6) 1 d R . . A 2
H8'B H 0.694(3) 0.133(6) 0.120(3) 0.048 Uiso 0.453(6) 1 d R . . A 2
C9' C 0.7278(4) 0.2091(7) 0.0583(4) 0.060(3) Uiso 0.453(6) 1 d D . . A 2
C11 C 0.54057(12) 0.5222(2) 0.34072(11) 0.0441(7) Uani 1 1 d . . . . .
H11A H 0.555639 0.565549 0.318475 0.053 Uiso 1 1 calc R . . . .
H11B H 0.569209 0.516497 0.369436 0.053 Uiso 1 1 calc R . . . .
C12 C 0.48812(15) 0.5654(3) 0.35545(15) 0.0613(9) Uani 1 1 d . . . . .
H12A H 0.459766 0.575254 0.326874 0.074 Uiso 1 1 calc R . . . .
H12B H 0.471917 0.522359 0.377184 0.074 Uiso 1 1 calc R . . . .
C13 C 0.50185(17) 0.6576(3) 0.38025(15) 0.0630(10) Uani 1 1 d . . . . .
H13A H 0.530021 0.647357 0.408900 0.076 Uiso 1 1 calc R . . . .
H13B H 0.518634 0.700044 0.358575 0.076 Uiso 1 1 calc R . . . .
C14 C 0.4506(2) 0.7031(4) 0.3949(2) 0.1005(18) Uani 1 1 d . . . . .
H14A H 0.428191 0.731545 0.366892 0.151 Uiso 1 1 calc GR . . . .
H14B H 0.462204 0.751495 0.418759 0.151 Uiso 1 1 calc GR . . . .
H14C H 0.428004 0.655977 0.408502 0.151 Uiso 1 1 calc GR . . . .
C15 C 0.58926(12) 0.4008(2) 0.30254(12) 0.0441(7) Uani 1 1 d . . . . .
H15A H 0.599745 0.449673 0.280698 0.053 Uiso 1 1 calc R . . . .
H15B H 0.617876 0.401683 0.331423 0.053 Uiso 1 1 calc R . . . .
C16 C 0.59207(17) 0.3071(2) 0.27845(15) 0.0590(9) Uani 1 1 d . . . . .
H16A H 0.582615 0.257017 0.300048 0.071 Uiso 1 1 calc R . . . .
H16B H 0.564182 0.305170 0.249101 0.071 Uiso 1 1 calc R . . . .
C17 C 0.65019(16) 0.2904(3) 0.26584(14) 0.0586(9) Uani 1 1 d . . . . .
H17A H 0.678211 0.300061 0.294655 0.070 Uiso 1 1 calc R . . . .
H17B H 0.657726 0.336815 0.241663 0.070 Uiso 1 1 calc R . . . .
C18 C 0.6576(2) 0.1926(3) 0.24646(16) 0.0755(12) Uani 1 1 d . . . . .
H18A H 0.650656 0.146241 0.270378 0.113 Uiso 1 1 calc GR . . . .
H18B H 0.695992 0.185536 0.239240 0.113 Uiso 1 1 calc GR . . . .
H18C H 0.630816 0.183262 0.217303 0.113 Uiso 1 1 calc GR . . . .
C19 C 0.51380(14) 0.3541(3) 0.35034(12) 0.0514(8) Uani 1 1 d . . . . .
H19A H 0.476881 0.373572 0.358577 0.062 Uiso 1 1 calc R . . . .
H19B H 0.508098 0.294313 0.332721 0.062 Uiso 1 1 calc R . . . .
C20 C 0.5528(2) 0.3367(4) 0.39591(17) 0.0956(18) Uani 1 1 d . U . . .
H20A H 0.559214 0.395592 0.414235 0.115 Uiso 1 1 calc R . . E .
H20B H 0.589522 0.313981 0.388625 0.115 Uiso 1 1 calc R . . E .
C21 C 0.5265(2) 0.2634(4) 0.42556(16) 0.0852(15) Uani 1 1 d . . . F 1
H21A H 0.485185 0.272004 0.420092 0.102 Uiso 1 1 calc R . . F 1
H21B H 0.534441 0.200709 0.413393 0.102 Uiso 1 1 calc R . . F 1
C22' C 0.5760(6) 0.2072(9) 0.4612(5) 0.080(3) Uiso 0.4 1 d . . . G 2
C22 C 0.5453(5) 0.2649(9) 0.4769(4) 0.118(4) Uiso 0.6 1 d . . . F 1
H22A H 0.586200 0.272338 0.482922 0.177 Uiso 0.6 1 calc GR . . F 1
H22B H 0.534771 0.206186 0.491036 0.177 Uiso 0.6 1 calc GR . . F 1
H22C H 0.527454 0.317295 0.491231 0.177 Uiso 0.6 1 calc GR . . F 1
C23 C 0.48745(12) 0.4310(2) 0.27402(11) 0.0433(7) Uani 1 1 d . . . . .
H23A H 0.451074 0.443048 0.285403 0.052 Uiso 1 1 calc R . . . .
H23B H 0.484888 0.368780 0.258635 0.052 Uiso 1 1 calc R . . . .
C24 C 0.49509(12) 0.5036(2) 0.23638(11) 0.0445(7) Uani 1 1 d . . . . .
H24A H 0.531396 0.493654 0.224503 0.053 Uiso 1 1 calc R . . . .
H24B H 0.495129 0.567065 0.250215 0.053 Uiso 1 1 calc R . . . .
C25 C 0.44660(15) 0.4936(3) 0.19549(13) 0.0568(9) Uani 1 1 d . . . . .
H25A H 0.447923 0.429789 0.182206 0.068 Uiso 1 1 calc R . . . .
H25B H 0.410910 0.499228 0.208846 0.068 Uiso 1 1 calc R . . . .
C26 C 0.44519(17) 0.5610(3) 0.15579(14) 0.0644(10) Uani 1 1 d . . . . .
H26A H 0.445505 0.624820 0.168385 0.097 Uiso 1 1 calc GR . . . .
H26B H 0.410950 0.551338 0.132986 0.097 Uiso 1 1 calc GR . . . .
H26C H 0.478189 0.551633 0.139688 0.097 Uiso 1 1 calc GR . . . .
C27 C 0.71185(14) 0.6130(2) 0.52591(10) 0.0425(7) Uani 1 1 d . . . . .
H27A H 0.735580 0.577017 0.551056 0.051 Uiso 1 1 calc R . . . .
H27B H 0.687389 0.654408 0.541896 0.051 Uiso 1 1 calc R . . . .
C28 C 0.67504(15) 0.5452(2) 0.49449(11) 0.0517(8) Uani 1 1 d . . . . .
H28A H 0.698843 0.496539 0.482723 0.062 Uiso 1 1 calc R . . . .
H28B H 0.655184 0.578976 0.466500 0.062 Uiso 1 1 calc R . . . .
C29 C 0.63164(18) 0.4987(3) 0.52192(14) 0.0643(10) Uani 1 1 d . . . . .
H29A H 0.620749 0.437751 0.506782 0.077 Uiso 1 1 calc R . . . .
H29B H 0.649736 0.486056 0.554968 0.077 Uiso 1 1 calc R . . . .
C30 C 0.5806(2) 0.5536(4) 0.52383(16) 0.0772(12) Uani 1 1 d . . . . .
H30A H 0.590250 0.610654 0.542357 0.116 Uiso 1 1 calc GR . . . .
H30B H 0.553854 0.516667 0.539052 0.116 Uiso 1 1 calc GR . . . .
H30C H 0.563657 0.570288 0.491373 0.116 Uiso 1 1 calc GR . . . .
C31 C 0.71555(16) 0.7343(2) 0.46254(10) 0.0485(8) Uani 1 1 d . . . . .
H31A H 0.702498 0.694960 0.434362 0.058 Uiso 1 1 calc R . . . .
H31B H 0.740511 0.782978 0.452314 0.058 Uiso 1 1 calc R . . . .
C32 C 0.6646(2) 0.7822(3) 0.47807(13) 0.0660(11) Uani 1 1 d . . . . .
H32A H 0.638899 0.734376 0.488016 0.079 Uiso 1 1 calc R . . . .
H32B H 0.677008 0.822844 0.505886 0.079 Uiso 1 1 calc R . . . .
C33 C 0.6334(2) 0.8403(3) 0.43825(16) 0.0785(14) Uani 1 1 d . . . . .
H33A H 0.625295 0.801107 0.409279 0.094 Uiso 1 1 calc R . . . .
H33B H 0.657937 0.892311 0.430943 0.094 Uiso 1 1 calc R . . . .
C34 C 0.5788(2) 0.8802(5) 0.4501(2) 0.105(2) Uani 1 1 d . . . . .
H34A H 0.556834 0.830446 0.462402 0.158 Uiso 1 1 calc GR . . . .
H34B H 0.557232 0.906989 0.421276 0.158 Uiso 1 1 calc GR . . . .
H34C H 0.586921 0.929083 0.474375 0.158 Uiso 1 1 calc GR . . . .
C35 C 0.6884(3) 0.0380(6) 0.5152(3) 0.086(2) Uiso 0.7 1 d . . . B 1
C35' C 0.7308(9) 0.0296(16) 0.5242(7) 0.044(4) Uiso 0.15 1 d . . . H 2
C36 C 0.6643(4) 0.0959(7) 0.4750(4) 0.117(3) Uiso 0.7 1 d . . . B 1
H36A H 0.694598 0.126906 0.461216 0.175 Uiso 0.7 1 calc GR . . B 1
H36B H 0.639675 0.143179 0.486028 0.175 Uiso 0.7 1 calc GR . . B 1
H36C H 0.642513 0.056636 0.450693 0.175 Uiso 0.7 1 calc GR . . B 1
C36' C 0.750000 0.0981(17) 0.500000 0.079(6) Uiso 0.3 2 d S T P H 2
C37' C 0.5578(7) 0.4923(13) 0.0572(6) 0.050(4) Uiso 0.2 1 d . . . D 2
C38' C 0.5785(6) 0.5706(11) 0.0822(5) 0.033(3) Uiso 0.2 1 d . . . D 2
H38D H 0.560686 0.626550 0.066898 0.050 Uiso 0.2 1 calc GR . . D 2
H38E H 0.619285 0.574190 0.082426 0.050 Uiso 0.2 1 calc GR . . D 2
H38F H 0.570439 0.566601 0.115074 0.050 Uiso 0.2 1 calc GR . . D 2
C37 C 0.5809(4) 0.4675(6) 0.1271(3) 0.0650(19) Uiso 0.5 1 d . . . C 1
C38 C 0.5838(3) 0.5345(5) 0.0919(2) 0.0478(15) Uiso 0.5 1 d . . . C 1
H38A H 0.582576 0.597020 0.105808 0.072 Uiso 0.7 1 calc GR . . C 1
H38B H 0.551818 0.526735 0.066492 0.072 Uiso 0.7 1 calc GR . . C 1
H38C H 0.618925 0.526855 0.078614 0.072 Uiso 0.7 1 calc GR . . C 1

loop_
_atom_site_aniso_label
_atom_site_aniso_U_11
_atom_site_aniso_U_22
_atom_site_aniso_U_33
_atom_site_aniso_U_23
_atom_site_aniso_U_13
_atom_site_aniso_U_12
Mo1 0.01439(8) 0.01726(9) 0.02372(8) 0.00115(6) 0.00206(6) -0.00113(6)
Mo2 0.01754(8) 0.02020(9) 0.02227(8) 0.00479(6) -0.00080(6) 0.00007(6)
Mo3 0.01969(8) 0.01878(9) 0.02137(8) 0.00371(6) 0.00169(6) -0.00458(6)
Al1 0.0130(3) 0.0113(4) 0.0164(3) -0.0002(3) 0.0017(3) -0.0001(3)
O1 0.0238(8) 0.0284(9) 0.0385(9) 0.0026(7) 0.0118(7) 0.0027(6)
O2 0.0238(8) 0.0282(9) 0.0311(8) 0.0008(6) -0.0033(6) -0.0067(6)
O3 0.0166(6) 0.0132(6) 0.0210(6) -0.0022(5) 0.0037(5) -0.0005(5)
O4 0.0168(6) 0.0189(7) 0.0297(7) 0.0029(6) 0.0027(5) 0.0027(5)
O5 0.0254(8) 0.0381(10) 0.0278(8) 0.0021(7) -0.0044(6) -0.0039(7)
O6 0.0213(7) 0.0243(8) 0.0194(6) 0.0025(6) 0.0003(5) -0.0031(6)
O7 0.0313(9) 0.0249(9) 0.0431(10) 0.0107(7) 0.0021(7) 0.0038(7)
O8 0.0180(6) 0.0127(6) 0.0213(6) -0.0011(5) 0.0022(5) 0.0011(5)
O9 0.0163(6) 0.0139(7) 0.0202(6) -0.0019(5) 0.0012(5) -0.0004(5)
O10 0.0197(7) 0.0153(7) 0.0265(7) 0.0001(5) 0.0022(5) -0.0033(5)
O11 0.0337(9) 0.0208(8) 0.0420(9) 0.0092(7) -0.0047(7) -0.0044(7)
O12 0.0262(8) 0.0439(11) 0.0262(8) -0.0011(7) 0.0072(6) -0.0105(7)
O13 0.0382(9) 0.0195(8) 0.0401(9) -0.0120(7) 0.0132(7) -0.0076(7)
O14 0.0466(12) 0.0354(11) 0.0760(16) -0.0267(11) 0.0118(11) 0.0042(9)
N1 0.0335(11) 0.0427(14) 0.0458(13) 0.0093(11) 0.0011(9) -0.0191(10)
N2 0.065(2) 0.0350(17) 0.0262(14) 0.000 0.0172(14) 0.000
C1 0.0208(9) 0.0139(9) 0.0253(9) -0.0056(7) 0.0047(7) -0.0012(7)
C2 0.0218(9) 0.0170(9) 0.0239(9) -0.0064(7) 0.0020(7) -0.0015(7)
C3 0.0248(10) 0.0117(9) 0.0273(10) -0.0028(7) 0.0024(8) 0.0023(7)
C4 0.0226(9) 0.0181(10) 0.0275(10) -0.0075(8) 0.0091(8) -0.0024(8)
C5 0.0280(10) 0.0182(10) 0.0337(11) -0.0103(8) 0.0095(9) -0.0040(8)
C6 0.0474(15) 0.0199(11) 0.0312(11) -0.0070(9) 0.0044(10) -0.0011(10)
C7 0.081(2) 0.0316(15) 0.0583(19) -0.0199(14) 0.0280(17) -0.0255(16)
C11 0.0342(13) 0.0498(18) 0.0473(15) 0.0028(13) 0.0023(11) -0.0177(12)
C12 0.0440(18) 0.073(3) 0.070(2) -0.0060(19) 0.0171(16) -0.0179(17)
C13 0.055(2) 0.072(3) 0.062(2) -0.0060(19) 0.0096(17) -0.0044(18)
C14 0.081(3) 0.111(5) 0.113(4) -0.033(4) 0.029(3) 0.002(3)
C15 0.0340(14) 0.0419(16) 0.0548(17) 0.0085(13) 0.0008(12) -0.0149(12)
C16 0.064(2) 0.0388(18) 0.076(2) 0.0038(16) 0.0145(18) -0.0167(16)
C17 0.060(2) 0.053(2) 0.060(2) 0.0038(16) -0.0014(16) 0.0046(17)
C18 0.111(4) 0.051(2) 0.065(2) 0.0112(19) 0.017(2) 0.012(2)
C19 0.0485(17) 0.054(2) 0.0507(17) 0.0184(15) 0.0033(13) -0.0232(15)
C20 0.098(3) 0.108(4) 0.071(3) 0.046(3) -0.019(2) -0.048(3)
C21 0.096(3) 0.089(3) 0.069(3) 0.040(3) 0.007(2) -0.014(3)
C23 0.0338(13) 0.0468(17) 0.0469(15) 0.0115(13) -0.0017(11) -0.0209(12)
C24 0.0355(14) 0.0459(17) 0.0517(16) 0.0115(13) 0.0049(12) -0.0109(12)
C25 0.0470(18) 0.068(2) 0.0533(18) 0.0104(17) -0.0015(14) -0.0031(16)
C26 0.055(2) 0.072(3) 0.064(2) 0.0024(19) 0.0015(17) -0.0049(19)
C27 0.0619(18) 0.0375(15) 0.0315(12) 0.0032(11) 0.0184(12) -0.0011(13)
C28 0.065(2) 0.0489(19) 0.0437(16) -0.0006(14) 0.0165(15) -0.0070(16)
C29 0.074(3) 0.062(2) 0.061(2) 0.0086(18) 0.0223(19) -0.010(2)
C30 0.077(3) 0.085(3) 0.070(3) -0.012(2) 0.013(2) -0.021(2)
C31 0.076(2) 0.0402(16) 0.0336(13) 0.0063(12) 0.0237(14) 0.0089(15)
C32 0.094(3) 0.061(2) 0.0501(19) 0.0096(17) 0.0327(19) 0.021(2)
C33 0.100(3) 0.072(3) 0.071(3) 0.030(2) 0.040(2) 0.031(3)
C34 0.101(4) 0.126(5) 0.095(4) 0.033(4) 0.039(3) 0.037(4)

loop_
_atom_type_symbol
_atom_type_description
_atom_type_scat_dispersion_real
_atom_type_scat_dispersion_imag
_atom_type_scat_source
C C 0.0033 0.0016 'International Tables Vol C Tables 4.2.6.8 and 6.1.1.4'
H H 0.0000 0.0000 'International Tables Vol C Tables 4.2.6.8 and 6.1.1.4'
Al Al 0.0645 0.0514 'International Tables Vol C Tables 4.2.6.8 and 6.1.1.4'
Mo Mo -1.6832 0.6857 'International Tables Vol C Tables 4.2.6.8 and 6.1.1.4'
N N 0.0061 0.0033 'International Tables Vol C Tables 4.2.6.8 and 6.1.1.4'
O O 0.0106 0.0060 'International Tables Vol C Tables 4.2.6.8 and 6.1.1.4'

loop_
_geom_angle_atom_site_label_1
_geom_angle_atom_site_label_2
_geom_angle_atom_site_label_3
_geom_angle
_geom_angle_site_symmetry_1
_geom_angle_site_symmetry_3
_geom_angle_publ_flag
O1 Mo1 O3 94.28(7) . . ?
O1 Mo1 O4 98.68(7) . . ?
O1 Mo1 O9 160.06(7) . 7_665 ?
O1 Mo1 O10 100.96(7) . 7_665 ?
O2 Mo1 O1 105.90(8) . . ?
O2 Mo1 O3 159.30(7) . . ?
O2 Mo1 O4 101.02(7) . . ?
O2 Mo1 O9 93.38(7) . 7_665 ?
O2 Mo1 O10 99.45(7) . 7_665 ?
O4 Mo1 O3 80.00(6) . . ?
O4 Mo1 O9 72.10(6) . 7_665 ?
O4 Mo1 O10 146.40(6) . 7_665 ?
O9 Mo1 O3 67.05(5) 7_665 . ?
O10 Mo1 O3 71.62(5) 7_665 . ?
O10 Mo1 O9 80.39(6) 7_665 7_665 ?
O4 Mo2 O8 79.50(6) . . ?
O4 Mo2 O9 71.57(6) . 7_665 ?
O5 Mo2 O4 102.16(8) . . ?
O5 Mo2 O6 98.30(8) . . ?
O5 Mo2 O8 158.46(7) . . ?
O5 Mo2 O9 92.73(7) . 7_665 ?
O6 Mo2 O4 145.74(6) . . ?
O6 Mo2 O8 71.64(5) . . ?
O6 Mo2 O9 80.34(6) . 7_665 ?
O7 Mo2 O4 98.40(8) . . ?
O7 Mo2 O5 106.14(9) . . ?
O7 Mo2 O6 101.94(8) . . ?
O7 Mo2 O8 94.73(7) . . ?
O7 Mo2 O9 160.31(7) . 7_665 ?
O8 Mo2 O9 67.18(5) . 7_665 ?
O6 Mo3 O3 80.23(6) . 7_665 ?
O6 Mo3 O8 72.24(6) . . ?
O6 Mo3 O10 147.43(6) . . ?
O8 Mo3 O3 67.45(5) . 7_665 ?
O10 Mo3 O3 72.24(5) . 7_665 ?
O10 Mo3 O8 81.22(6) . . ?
O11 Mo3 O3 159.50(7) . 7_665 ?
O11 Mo3 O6 101.51(7) . . ?
O11 Mo3 O8 93.40(7) . . ?
O11 Mo3 O10 98.52(7) . . ?
O12 Mo3 O3 93.95(7) . 7_665 ?
O12 Mo3 O6 97.35(7) . . ?
O12 Mo3 O8 159.67(7) . . ?
O12 Mo3 O10 101.51(7) . . ?
O12 Mo3 O11 105.97(9) . . ?
O3 Al1 O3 180.00(6) 7_665 . ?
O3 Al1 O8 87.17(6) 7_665 . ?
O3 Al1 O8 87.17(6) . 7_665 ?
O3 Al1 O8 92.83(6) . . ?
O3 Al1 O8 92.83(6) 7_665 7_665 ?
O3 Al1 O9 87.40(6) 7_665 . ?
O3 Al1 O9 92.60(6) . . ?
O3 Al1 O9 92.61(6) 7_665 7_665 ?
O3 Al1 O9 87.39(6) . 7_665 ?
O8 Al1 O8 180.00(3) . 7_665 ?
O9 Al1 O8 92.26(6) 7_665 7_665 ?
O9 Al1 O8 87.74(6) . 7_665 ?
O9 Al1 O8 87.74(6) 7_665 . ?
O9 Al1 O8 92.26(6) . . ?
O9 Al1 O9 180.0 7_665 . ?
Mo3 O3 Mo1 90.06(5) 7_665 . ?
Al1 O3 Mo1 102.53(6) . . ?
Al1 O3 Mo3 102.76(6) . 7_665 ?
C4 O3 Mo1 120.04(12) . . ?
C4 O3 Mo3 118.28(12) . 7_665 ?
C4 O3 Al1 118.37(12) . . ?
Mo1 O4 Mo2 119.77(8) . . ?
Mo3 O6 Mo2 119.95(8) . . ?
Mo3 O8 Mo2 89.82(5) . . ?
Al1 O8 Mo2 102.57(6) . . ?
Al1 O8 Mo3 102.61(6) . . ?
C3 O8 Mo2 118.18(11) . . ?
C3 O8 Mo3 119.71(12) . . ?
C3 O8 Al1 118.96(12) . . ?
Mo1 O9 Mo2 89.52(5) 7_665 7_665 ?
Al1 O9 Mo1 103.01(6) . 7_665 ?
Al1 O9 Mo2 102.51(6) . 7_665 ?
C2 O9 Mo1 118.07(11) . 7_665 ?
C2 O9 Mo2 119.49(12) . 7_665 ?
C2 O9 Al1 119.18(12) . . ?
Mo3 O10 Mo1 120.32(8) . 7_665 ?
C6 O13 C5 115.07(19) . . ?
C9 O16 H16 109.5 . . ?
C11 N1 C15 106.6(2) . . ?
C11 N1 C19 111.8(2) . . ?
C11 N1 C23 110.4(2) . . ?
C15 N1 C19 111.1(3) . . ?
C23 N1 C15 111.0(2) . . ?
C23 N1 C19 106.0(2) . . ?
C27 N2 C27 110.7(3) 2_656 . ?
C31 N2 C27 110.86(18) 2_656 2_656 ?
C31 N2 C27 107.10(16) . 2_656 ?
C31 N2 C27 110.85(18) . . ?
C31 N2 C27 107.10(16) 2_656 . ?
C31 N2 C31 110.3(3) 2_656 . ?
C2 C1 C4 110.42(18) . . ?
C3 C1 C2 111.42(17) . . ?
C3 C1 C4 111.44(17) . . ?
C5 C1 C2 109.45(17) . . ?
C5 C1 C3 109.11(18) . . ?
C5 C1 C4 104.77(16) . . ?
O9 C2 C1 111.88(16) . . ?
O9 C2 H2A 109.2 . . ?
O9 C2 H2B 109.2 . . ?
C1 C2 H2A 109.2 . . ?
C1 C2 H2B 109.2 . . ?
H2A C2 H2B 107.9 . . ?
O8 C3 C1 112.10(16) . . ?
O8 C3 H3A 109.2 . . ?
O8 C3 H3B 109.2 . . ?
C1 C3 H3A 109.2 . . ?
C1 C3 H3B 109.2 . . ?
H3A C3 H3B 107.9 . . ?
O3 C4 C1 113.06(16) . . ?
O3 C4 H4A 109.0 . . ?
O3 C4 H4B 109.0 . . ?
C1 C4 H4A 109.0 . . ?
C1 C4 H4B 109.0 . . ?
H4A C4 H4B 107.8 . . ?
O13 C5 C1 109.64(17) . . ?
O13 C5 H5A 109.7 . . ?
O13 C5 H5B 109.7 . . ?
C1 C5 H5A 109.7 . . ?
C1 C5 H5B 109.7 . . ?
H5A C5 H5B 108.2 . . ?
O13 C6 C7 111.1(2) . . ?
O14 C6 O13 123.5(2) . . ?
O14 C6 C7 125.4(2) . . ?
C6 C7 H7A 107.3 . . ?
C6 C7 H7B 107.3 . . ?
H7A C7 H7B 106.9 . . ?
C8 C7 C6 120.0(4) . . ?
C8 C7 H7A 107.3 . . ?
C8 C7 H7B 107.3 . . ?
C7 C8 H8A 108.9 . . ?
C7 C8 H8B 108.9 . . ?
C7 C8 C9 113.6(4) . . ?
H8A C8 H8B 107.7 . . ?
C9 C8 H8A 108.9 . . ?
C9 C8 H8B 108.9 . . ?
O15 C9 O16 119.8(6) . . ?
O15 C9 C8 124.0(5) . . ?
O16 C9 C8 116.0(5) . . ?
H8'A C8' H8'B 117(7) . . ?
C9' C8' H8'A 102(6) . . ?
C9' C8' H8'B 111(4) . . ?
O15' C9' O16' 132.9(11) . . ?
O15' C9' C8' 115.9(8) . . ?
O16' C9' C8' 110.3(8) . . ?
N1 C11 H11A 108.3 . . ?
N1 C11 H11B 108.3 . . ?
N1 C11 C12 115.8(2) . . ?
H11A C11 H11B 107.4 . . ?
C12 C11 H11A 108.3 . . ?
C12 C11 H11B 108.3 . . ?
C11 C12 H12A 109.5 . . ?
C11 C12 H12B 109.5 . . ?
H12A C12 H12B 108.1 . . ?
C13 C12 C11 110.5(3) . . ?
C13 C12 H12A 109.5 . . ?
C13 C12 H12B 109.5 . . ?
C12 C13 H13A 109.2 . . ?
C12 C13 H13B 109.2 . . ?
H13A C13 H13B 107.9 . . ?
C14 C13 C12 112.0(4) . . ?
C14 C13 H13A 109.2 . . ?
C14 C13 H13B 109.2 . . ?
C13 C14 H14A 109.5 . . ?
C13 C14 H14B 109.5 . . ?
C13 C14 H14C 109.5 . . ?
H14A C14 H14B 109.5 . . ?
H14A C14 H14C 109.5 . . ?
H14B C14 H14C 109.5 . . ?
N1 C15 H15A 108.2 . . ?
N1 C15 H15B 108.2 . . ?
H15A C15 H15B 107.4 . . ?
C16 C15 N1 116.2(2) . . ?
C16 C15 H15A 108.2 . . ?
C16 C15 H15B 108.2 . . ?
C15 C16 H16A 109.5 . . ?
C15 C16 H16B 109.5 . . ?
H16A C16 H16B 108.1 . . ?
C17 C16 C15 110.5(3) . . ?
C17 C16 H16A 109.5 . . ?
C17 C16 H16B 109.5 . . ?
C16 C17 H17A 109.0 . . ?
C16 C17 H17B 109.0 . . ?
C16 C17 C18 113.0(4) . . ?
H17A C17 H17B 107.8 . . ?
C18 C17 H17A 109.0 . . ?
C18 C17 H17B 109.0 . . ?
C17 C18 H18A 109.5 . . ?
C17 C18 H18B 109.5 . . ?
C17 C18 H18C 109.5 . . ?
H18A C18 H18B 109.5 . . ?
H18A C18 H18C 109.5 . . ?
H18B C18 H18C 109.5 . . ?
N1 C19 H19A 108.3 . . ?
N1 C19 H19B 108.3 . . ?
H19A C19 H19B 107.4 . . ?
C20 C19 N1 116.0(3) . . ?
C20 C19 H19A 108.3 . . ?
C20 C19 H19B 108.3 . . ?
C19 C20 H20A 109.9 . . ?
C19 C20 H20B 109.9 . . ?
C19 C20 C21 109.1(4) . . ?
H20A C20 H20B 108.3 . . ?
C21 C20 H20A 109.9 . . ?
C21 C20 H20B 109.9 . . ?
C20 C21 H21A 108.2 . . ?
C20 C21 H21B 108.2 . . ?
H21A C21 H21B 107.4 . . ?
C22 C21 C20 116.2(6) . . ?
C22 C21 H21A 108.2 . . ?
C22 C21 H21B 108.2 . . ?
C21 C22 H22A 109.5 . . ?
C21 C22 H22B 109.5 . . ?
C21 C22 H22C 109.5 . . ?
H22A C22 H22B 109.5 . . ?
H22A C22 H22C 109.5 . . ?
H22B C22 H22C 109.5 . . ?
N1 C23 H23A 108.2 . . ?
N1 C23 H23B 108.2 . . ?
N1 C23 C24 116.4(2) . . ?
H23A C23 H23B 107.4 . . ?
C24 C23 H23A 108.2 . . ?
C24 C23 H23B 108.2 . . ?
C23 C24 H24A 110.1 . . ?
C23 C24 H24B 110.1 . . ?
C23 C24 C25 108.2(2) . . ?
H24A C24 H24B 108.4 . . ?
C25 C24 H24A 110.1 . . ?
C25 C24 H24B 110.1 . . ?
C24 C25 H25A 108.2 . . ?
C24 C25 H25B 108.2 . . ?
H25A C25 H25B 107.3 . . ?
C26 C25 C24 116.5(3) . . ?
C26 C25 H25A 108.2 . . ?
C26 C25 H25B 108.2 . . ?
C25 C26 H26A 109.5 . . ?
C25 C26 H26B 109.5 . . ?
C25 C26 H26C 109.5 . . ?
H26A C26 H26B 109.5 . . ?
H26A C26 H26C 109.5 . . ?
H26B C26 H26C 109.5 . . ?
N2 C27 H27A 108.5 . . ?
N2 C27 H27B 108.5 . . ?
H27A C27 H27B 107.5 . . ?
C28 C27 N2 115.0(2) . . ?
C28 C27 H27A 108.5 . . ?
C28 C27 H27B 108.5 . . ?
C27 C28 H28A 109.4 . . ?
C27 C28 H28B 109.4 . . ?
C27 C28 C29 111.2(3) . . ?
H28A C28 H28B 108.0 . . ?
C29 C28 H28A 109.4 . . ?
C29 C28 H28B 109.4 . . ?
C28 C29 H29A 108.6 . . ?
C28 C29 H29B 108.6 . . ?
H29A C29 H29B 107.6 . . ?
C30 C29 C28 114.7(4) . . ?
C30 C29 H29A 108.6 . . ?
C30 C29 H29B 108.6 . . ?
C29 C30 H30A 109.5 . . ?
C29 C30 H30B 109.5 . . ?
C29 C30 H30C 109.5 . . ?
H30A C30 H30B 109.5 . . ?
H30A C30 H30C 109.5 . . ?
H30B C30 H30C 109.5 . . ?
N2 C31 H31A 108.3 . . ?
N2 C31 H31B 108.3 . . ?
N2 C31 C32 115.8(2) . . ?
H31A C31 H31B 107.4 . . ?
C32 C31 H31A 108.3 . . ?
C32 C31 H31B 108.3 . . ?
C31 C32 H32A 109.3 . . ?
C31 C32 H32B 109.3 . . ?
H32A C32 H32B 108.0 . . ?
C33 C32 C31 111.4(3) . . ?
C33 C32 H32A 109.3 . . ?
C33 C32 H32B 109.3 . . ?
C32 C33 H33A 108.9 . . ?
C32 C33 H33B 108.9 . . ?
C32 C33 C34 113.2(4) . . ?
H33A C33 H33B 107.7 . . ?
C34 C33 H33A 108.9 . . ?
C34 C33 H33B 108.9 . . ?
C33 C34 H34A 109.5 . . ?
C33 C34 H34B 109.5 . . ?
C33 C34 H34C 109.5 . . ?
H34A C34 H34B 109.5 . . ?
H34A C34 H34C 109.5 . . ?
H34B C34 H34C 109.5 . . ?
N3 C35 C36 174.5(9) . . ?
C36' C35' C35' 48.1(12) . 2_656 ?
C35 C36 H36A 109.5 . . ?
C35 C36 H36B 109.5 . . ?
C35 C36 H36C 109.5 . . ?
H36A C36 H36B 109.5 . . ?
H36A C36 H36C 109.5 . . ?
H36B C36 H36C 109.5 . . ?
C35' C36' C35' 84(2) 2_656 . ?
N4' C37' C38' 153(2) . . ?
C37' C38' H38D 109.5 . . ?
C37' C38' H38E 109.5 . . ?
C37' C38' H38F 109.5 . . ?
H38D C38' H38E 109.5 . . ?
H38D C38' H38F 109.5 . . ?
H38E C38' H38F 109.5 . . ?
N4 C37 C38 178.5(10) . . ?
C37 C38 H38A 109.5 . . ?
C37 C38 H38B 109.5 . . ?
C37 C38 H38C 109.5 . . ?
H38A C38 H38B 109.5 . . ?
H38A C38 H38C 109.5 . . ?
H38B C38 H38C 109.5 . . ?

loop_
_geom_bond_atom_site_label_1
_geom_bond_atom_site_label_2
_geom_bond_distance
_geom_bond_site_symmetry_2
_geom_bond_publ_flag
Mo1 O1 1.7115(16) . ?
Mo1 O2 1.7024(16) . ?
Mo1 O3 2.3668(14) . ?
Mo1 O4 1.9204(15) . ?
Mo1 O9 2.3517(14) 7_665 ?
Mo1 O10 1.9279(15) 7_665 ?
Mo2 O4 1.9243(15) . ?
Mo2 O5 1.7090(17) . ?
Mo2 O6 1.9241(15) . ?
Mo2 O7 1.7046(18) . ?
Mo2 O8 2.3645(14) . ?
Mo2 O9 2.3716(14) 7_665 ?
Mo3 O3 2.3476(14) 7_665 ?
Mo3 O6 1.9159(15) . ?
Mo3 O8 2.3443(14) . ?
Mo3 O10 1.9170(15) . ?
Mo3 O11 1.7140(17) . ?
Mo3 O12 1.7066(17) . ?
Al1 O3 1.8851(13) 7_665 ?
Al1 O3 1.8852(13) . ?
Al1 O8 1.8935(14) 7_665 ?
Al1 O8 1.8935(14) . ?
Al1 O9 1.8872(14) . ?
Al1 O9 1.8872(14) 7_665 ?
O3 C4 1.435(2) . ?
O8 C3 1.442(2) . ?
O9 C2 1.445(2) . ?
O13 C5 1.444(3) . ?
O13 C6 1.344(3) . ?
O14 C6 1.186(3) . ?
O15 C9 1.229(8) . ?
O15' C9' 1.202(11) . ?
O16' C9' 1.256(9) . ?
O16 H16 0.8400 . ?
O16 C9 1.313(6) . ?
N1 C11 1.516(4) . ?
N1 C15 1.519(4) . ?
N1 C19 1.522(4) . ?
N1 C23 1.517(4) . ?
N2 C27 1.526(3) 2_656 ?
N2 C27 1.526(3) . ?
N2 C31 1.521(4) 2_656 ?
N2 C31 1.521(4) . ?
N3 C35 1.193(9) . ?
N4 C37 1.154(11) . ?
N4' C37' 1.14(3) . ?
C1 C2 1.533(3) . ?
C1 C3 1.532(3) . ?
C1 C4 1.539(3) . ?
C1 C5 1.528(3) . ?
C2 H2A 0.9900 . ?
C2 H2B 0.9900 . ?
C3 H3A 0.9900 . ?
C3 H3B 0.9900 . ?
C4 H4A 0.9900 . ?
C4 H4B 0.9900 . ?
C5 H5A 0.9900 . ?
C5 H5B 0.9900 . ?
C6 C7 1.506(4) . ?
C7 H7A 0.9900 . ?
C7 H7B 0.9900 . ?
C7 C8 1.434(6) . ?
C8 H8A 0.9900 . ?
C8 H8B 0.9900 . ?
C8 C9 1.492(7) . ?
C8' H8'A 0.81(8) . ?
C8' H8'B 1.17(8) . ?
C8' C9' 1.602(11) . ?
C11 H11A 0.9900 . ?
C11 H11B 0.9900 . ?
C11 C12 1.517(5) . ?
C12 H12A 0.9900 . ?
C12 H12B 0.9900 . ?
C12 C13 1.509(6) . ?
C13 H13A 0.9900 . ?
C13 H13B 0.9900 . ?
C13 C14 1.504(6) . ?
C14 H14A 0.9800 . ?
C14 H14B 0.9800 . ?
C14 H14C 0.9800 . ?
C15 H15A 0.9900 . ?
C15 H15B 0.9900 . ?
C15 C16 1.512(5) . ?
C16 H16A 0.9900 . ?
C16 H16B 0.9900 . ?
C16 C17 1.511(5) . ?
C17 H17A 0.9900 . ?
C17 H17B 0.9900 . ?
C17 C18 1.522(6) . ?
C18 H18A 0.9800 . ?
C18 H18B 0.9800 . ?
C18 H18C 0.9800 . ?
C19 H19A 0.9900 . ?
C19 H19B 0.9900 . ?
C19 C20 1.503(5) . ?
C20 H20A 0.9900 . ?
C20 H20B 0.9900 . ?
C20 C21 1.537(6) . ?
C21 H21A 0.9900 . ?
C21 H21B 0.9900 . ?
C21 C22 1.459(12) . ?
C22 H22A 0.9800 . ?
C22 H22B 0.9800 . ?
C22 H22C 0.9800 . ?
C23 H23A 0.9900 . ?
C23 H23B 0.9900 . ?
C23 C24 1.518(4) . ?
C24 H24A 0.9900 . ?
C24 H24B 0.9900 . ?
C24 C25 1.526(4) . ?
C25 H25A 0.9900 . ?
C25 H25B 0.9900 . ?
C25 C26 1.479(5) . ?
C26 H26A 0.9800 . ?
C26 H26B 0.9800 . ?
C26 H26C 0.9800 . ?
C27 H27A 0.9900 . ?
C27 H27B 0.9900 . ?
C27 C28 1.512(5) . ?
C28 H28A 0.9900 . ?
C28 H28B 0.9900 . ?
C28 C29 1.540(5) . ?
C29 H29A 0.9900 . ?
C29 H29B 0.9900 . ?
C29 C30 1.465(6) . ?
C30 H30A 0.9800 . ?
C30 H30B 0.9800 . ?
C30 H30C 0.9800 . ?
C31 H31A 0.9900 . ?
C31 H31B 0.9900 . ?
C31 C32 1.524(5) . ?
C32 H32A 0.9900 . ?
C32 H32B 0.9900 . ?
C32 C33 1.510(5) . ?
C33 H33A 0.9900 . ?
C33 H33B 0.9900 . ?
C33 C34 1.515(6) . ?
C34 H34A 0.9800 . ?
C34 H34B 0.9800 . ?
C34 H34C 0.9800 . ?
C35 C36 1.459(12) . ?
C35' C35' 1.76(4) 2_656 ?
C35' C36' 1.32(3) . ?
C36 H36A 0.9800 . ?
C36 H36B 0.9800 . ?
C36 H36C 0.9800 . ?
C37' C38' 1.38(2) . ?
C38' H38D 0.9800 . ?
C38' H38E 0.9800 . ?
C38' H38F 0.9800 . ?
C37 C38 1.393(11) . ?
C38 H38A 0.9800 . ?
C38 H38B 0.9800 . ?
C38 H38C 0.9800 . ?

loop_
_geom_torsion_atom_site_label_1
_geom_torsion_atom_site_label_2
_geom_torsion_atom_site_label_3
_geom_torsion_atom_site_label_4
_geom_torsion
_geom_torsion_site_symmetry_1
_geom_torsion_site_symmetry_2
_geom_torsion_site_symmetry_3
_geom_torsion_site_symmetry_4
_geom_torsion_publ_flag
Mo1 O3 C4 C1 123.68(15) . . . . ?
Mo1 O9 C2 C1 -128.07(14) 7_665 . . . ?
Mo2 O8 C3 C1 -127.72(14) . . . . ?
Mo2 O9 C2 C1 125.03(15) 7_665 . . . ?
Mo3 O3 C4 C1 -128.12(15) 7_665 . . . ?
Mo3 O8 C3 C1 124.73(15) . . . . ?
Al1 O3 C4 C1 -3.0(2) . . . . ?
Al1 O8 C3 C1 -2.4(2) . . . . ?
Al1 O9 C2 C1 -1.9(2) . . . . ?
O3 Al1 O8 Mo2 -92.48(6) 7_665 . . . ?
O3 Al1 O8 Mo2 87.52(6) . . . . ?
O3 Al1 O8 Mo3 0.20(6) 7_665 . . . ?
O3 Al1 O8 Mo3 -179.80(6) . . . . ?
O3 Al1 O8 C3 134.96(14) 7_665 . . . ?
O3 Al1 O8 C3 -45.04(14) . . . . ?
O3 Al1 O9 Mo1 0.75(6) 7_665 . . 7_665 ?
O3 Al1 O9 Mo1 -179.25(6) . . . 7_665 ?
O3 Al1 O9 Mo2 -86.82(6) . . . 7_665 ?
O3 Al1 O9 Mo2 93.18(6) 7_665 . . 7_665 ?
O3 Al1 O9 C2 47.74(14) . . . . ?
O3 Al1 O9 C2 -132.27(14) 7_665 . . . ?
O8 Al1 O3 Mo1 93.14(6) 7_665 . . . ?
O8 Al1 O3 Mo1 -86.86(6) . . . . ?
O8 Al1 O3 Mo3 -179.80(6) . . . 7_665 ?
O8 Al1 O3 Mo3 0.20(6) 7_665 . . 7_665 ?
O8 Al1 O3 C4 47.79(14) . . . . ?
O8 Al1 O3 C4 -132.21(14) 7_665 . . . ?
O8 Al1 O9 Mo1 87.81(6) . . . 7_665 ?
O8 Al1 O9 Mo1 -92.19(6) 7_665 . . 7_665 ?
O8 Al1 O9 Mo2 -179.76(6) . . . 7_665 ?
O8 Al1 O9 Mo2 0.24(6) 7_665 . . 7_665 ?
O8 Al1 O9 C2 134.79(14) 7_665 . . . ?
O8 Al1 O9 C2 -45.20(14) . . . . ?
O9 Al1 O3 Mo1 0.75(6) 7_665 . . . ?
O9 Al1 O3 Mo1 -179.26(6) . . . . ?
O9 Al1 O3 Mo3 87.80(6) . . . 7_665 ?
O9 Al1 O3 Mo3 -92.20(6) 7_665 . . 7_665 ?
O9 Al1 O3 C4 -44.61(14) . . . . ?
O9 Al1 O3 C4 135.40(14) 7_665 . . . ?
O9 Al1 O8 Mo2 0.25(6) 7_665 . . . ?
O9 Al1 O8 Mo2 -179.76(6) . . . . ?
O9 Al1 O8 Mo3 -87.08(6) . . . . ?
O9 Al1 O8 Mo3 92.92(6) 7_665 . . . ?
O9 Al1 O8 C3 -132.31(14) 7_665 . . . ?
O9 Al1 O8 C3 47.68(14) . . . . ?
O13 C6 C7 C8 -162.7(3) . . . . ?
O14 C6 C7 C8 17.9(6) . . . . ?
N1 C11 C12 C13 177.7(3) . . . . ?
N1 C15 C16 C17 179.8(3) . . . . ?
N1 C19 C20 C21 178.6(4) . . . . ?
N1 C23 C24 C25 177.8(3) . . . . ?
N2 C27 C28 C29 -171.0(3) . . . . ?
N2 C31 C32 C33 -179.8(4) . . . . ?
C2 C1 C3 O8 -61.0(2) . . . . ?
C2 C1 C4 O3 64.3(2) . . . . ?
C2 C1 C5 O13 -57.1(2) . . . . ?
C3 C1 C2 O9 63.6(2) . . . . ?
C3 C1 C4 O3 -60.1(2) . . . . ?
C3 C1 C5 O13 65.1(2) . . . . ?
C4 C1 C2 O9 -60.8(2) . . . . ?
C4 C1 C3 O8 62.8(2) . . . . ?
C4 C1 C5 O13 -175.50(18) . . . . ?
C5 O13 C6 O14 6.2(4) . . . . ?
C5 O13 C6 C7 -173.1(2) . . . . ?
C5 C1 C2 O9 -175.68(17) . . . . ?
C5 C1 C3 O8 177.99(16) . . . . ?
C5 C1 C4 O3 -177.99(18) . . . . ?
C6 O13 C5 C1 -168.1(2) . . . . ?
C6 C7 C8 C9 -60.9(5) . . . . ?
C7 C8 C9 O15 -38.8(8) . . . . ?
C7 C8 C9 O16 147.4(5) . . . . ?
C11 N1 C15 C16 179.4(3) . . . . ?
C11 N1 C19 C20 -60.2(5) . . . . ?
C11 N1 C23 C24 55.3(4) . . . . ?
C11 C12 C13 C14 179.3(4) . . . . ?
C15 N1 C11 C12 176.2(3) . . . . ?
C15 N1 C19 C20 58.7(5) . . . . ?
C15 N1 C23 C24 -62.7(4) . . . . ?
C15 C16 C17 C18 173.6(3) . . . . ?
C19 N1 C11 C12 -62.2(4) . . . . ?
C19 N1 C15 C16 57.3(4) . . . . ?
C19 N1 C23 C24 176.6(3) . . . . ?
C19 C20 C21 C22 -155.9(7) . . . . ?
C23 N1 C11 C12 55.6(3) . . . . ?
C23 N1 C15 C16 -60.4(3) . . . . ?
C23 N1 C19 C20 179.4(4) . . . . ?
C23 C24 C25 C26 177.7(3) . . . . ?
C27 N2 C27 C28 -57.5(2) 2_656 . . . ?
C27 N2 C31 C32 44.3(4) . . . . ?
C27 N2 C31 C32 165.1(3) 2_656 . . . ?
C27 C28 C29 C30 83.5(4) . . . . ?
C31 N2 C27 C28 61.2(4) . . . . ?
C31 N2 C27 C28 -178.4(3) 2_656 . . . ?
C31 N2 C31 C32 -74.2(3) 2_656 . . . ?
C31 C32 C33 C34 173.4(5) . . . . ?
